data_7224509
loop_
_publ_author_name
'Liu, Lu'
'Peng, Yan-Fen'
'Lv, Xiu-Xiu'
'Li, Ke'
'Li, Bao-Long'
'Wu, Bing'

_publ_section_title
;
 Construction of three coordination polymers based on tetranuclear
 copper(ii) clusters: syntheses, structures and photocatalytic properties
;
_journal_issue 14
_journal_name_full CrystEngComm
_journal_page_first 2490
_journal_paper_doi 10.1039/C5CE02492G
_journal_volume 18
_journal_year 2016
_chemical_formula_moiety 'C34 H30 Cu4 N10 O14, 2(C2 H6 O), 2(H2 O)'
_chemical_formula_sum 'C38 H46 Cu4 N10 O18'
_chemical_formula_weight 1185.01
_chemical_name_systematic
; 
 ? 
;
_space_group_IT_number 14
_space_group_name_Hall '-P 2ybc'
_symmetry_cell_setting monoclinic
_symmetry_space_group_name_Hall '-P 2ybc'
_symmetry_space_group_name_H-M 'P 1 21/c 1'
_atom_sites_solution_hydrogens geom
_atom_sites_solution_primary direct
_atom_sites_solution_secondary difmap
_audit_creation_method SHELXL-97
_audit_update_record
;
2015-11-26 deposited with the CCDC.
2016-03-04 downloaded from the CCDC.
;
_cell_angle_alpha 90.00
_cell_angle_beta 105.024(5)
_cell_angle_gamma 90.00
_cell_formula_units_Z 2
_cell_length_a 12.5634(5)
_cell_length_b 10.1057(5)
_cell_length_c 18.1729(9)
_cell_measurement_reflns_used 4290
_cell_measurement_temperature 293(2)
_cell_measurement_theta_max 29.3970
_cell_measurement_theta_min 3.0340
_cell_volume 2228.40(19)
_computing_cell_refinement
;
CrysAlisPro, Agilent Technologies,
Version 1.171.36.32 (release 02-08-2013 CrysAlis171 .NET)
(compiled Aug  2 2013,16:46:58)
;
_computing_data_collection
;
CrysAlisPro, Agilent Technologies,
Version 1.171.36.32 (release 02-08-2013 CrysAlis171 .NET)
(compiled Aug  2 2013,16:46:58)
;
_computing_data_reduction
;
CrysAlisPro, Agilent Technologies,
Version 1.171.36.32 (release 02-08-2013 CrysAlis171 .NET)
(compiled Aug  2 2013,16:46:58)
;
_computing_molecular_graphics 'Bruker SHELXTL'
_computing_publication_material 'Bruker SHELXTL'
_computing_structure_refinement 'SHELXL-97 (Sheldrick, 1997)'
_computing_structure_solution 'SHELXS-97 (Sheldrick, 1990)'
_diffrn_ambient_temperature 293(2)
_diffrn_detector_area_resol_mean 10.4471
_diffrn_measured_fraction_theta_full 0.998
_diffrn_measured_fraction_theta_max 0.998
_diffrn_measurement_device_type 'Xcalibur, Atlas, Gemini'
_diffrn_measurement_method '\w scans'
_diffrn_radiation_monochromator graphite
_diffrn_radiation_source 'fine-focus sealed tube'
_diffrn_radiation_type MoK\a
_diffrn_radiation_wavelength 0.71073
_diffrn_reflns_av_R_equivalents 0.0350
_diffrn_reflns_av_unetI/netI 0.0479
_diffrn_reflns_limit_h_max 14
_diffrn_reflns_limit_h_min -15
_diffrn_reflns_limit_k_max 11
_diffrn_reflns_limit_k_min -12
_diffrn_reflns_limit_l_max 23
_diffrn_reflns_limit_l_min -17
_diffrn_reflns_number 12154
_diffrn_reflns_theta_full 26.80
_diffrn_reflns_theta_max 26.80
_diffrn_reflns_theta_min 3.04
_diffrn_standards_decay_% 0
_diffrn_standards_interval_count 0
_diffrn_standards_interval_time 0
_diffrn_standards_number 0
_exptl_absorpt_coefficient_mu 1.972
_exptl_absorpt_correction_T_max 0.5893
_exptl_absorpt_correction_T_min 0.3842
_exptl_absorpt_correction_type multi-scan
_exptl_absorpt_process_details
;
CrysAlisPro, Agilent Technologies,
Version 1.171.36.32 (release 02-08-2013 CrysAlis171 .NET)
(compiled Aug  2 2013,16:46:58)
Empirical absorption correction using spherical harmonics,
 implemented in SCALE3 ABSPACK scaling algorithm.
;
_exptl_crystal_colour 'clear light blue'
_exptl_crystal_density_diffrn 1.766
_exptl_crystal_density_method 'not measured'
_exptl_crystal_description block
_exptl_crystal_F_000 1208
_exptl_crystal_size_max 0.60
_exptl_crystal_size_mid 0.30
_exptl_crystal_size_min 0.30
_refine_diff_density_max 0.822
_refine_diff_density_min -0.578
_refine_diff_density_rms 0.093
_refine_ls_extinction_method none
_refine_ls_goodness_of_fit_ref 1.008
_refine_ls_hydrogen_treatment mixed
_refine_ls_matrix_type full
_refine_ls_number_parameters 325
_refine_ls_number_reflns 4761
_refine_ls_number_restraints 4
_refine_ls_restrained_S_all 1.009
_refine_ls_R_factor_all 0.0489
_refine_ls_R_factor_gt 0.0365
_refine_ls_shift/su_max 0.001
_refine_ls_shift/su_mean 0.000
_refine_ls_structure_factor_coef Fsqd
_refine_ls_weighting_details 'calc w=1/[\s^2^(Fo^2^)+(0.0413P)^2^+1.2211P] where P=(Fo^2^+2Fc^2^)/3'
_refine_ls_weighting_scheme calc
_refine_ls_wR_factor_gt 0.0832
_refine_ls_wR_factor_ref 0.0889
_reflns_number_gt 3902
_reflns_number_total 4761
_reflns_threshold_expression >2sigma(I)
_cod_data_source_file c5ce02492g2.cif
_cod_data_source_block CuitpbtcEtOH
_cod_depositor_comments
;
The following automatic conversions were performed:

'_exptl_absorpt_correction_type' value 'Multi-scan' changed to
'multi-scan' according to
/usr/data/users/saulius/crontab/automatic-downloads/rss-feeds/RSC/lib/dictionaries/cif_core.dic
dictionary named 'cif_core.dic' version 2.4.2 from 2011-04-26.

Automatic conversion script
Id: cif_fix_values 4268 2015-11-12 08:31:59Z antanas 

 Adding full bibliography for 7224508--7224510.cif.
;
_cod_original_cell_volume 2228.40(18)
_cod_original_sg_symbol_H-M P21/c
_cod_database_code 7224509

loop_
_symmetry_equiv_pos_as_xyz
'x, y, z'
'-x, y+1/2, -z+1/2'
'-x, -y, -z'
'x, -y-1/2, z-1/2'

loop_
_atom_site_label
_atom_site_type_symbol
_atom_site_fract_x
_atom_site_fract_y
_atom_site_fract_z
_atom_site_U_iso_or_equiv
_atom_site_adp_type
_atom_site_occupancy
_atom_site_symmetry_multiplicity
_atom_site_calc_flag
_atom_site_refinement_flags
Cu1 Cu 0.01556(3) 0.33758(3) 0.500775(18) 0.01644(10) Uani 1 1 d .
Cu2 Cu 0.24657(2) 0.55102(3) 0.576315(18) 0.01468(10) Uani 1 1 d .
O1 O 0.10519(14) 0.3294(2) 0.42619(11) 0.0199(4) Uani 1 1 d .
O2 O 0.26287(15) 0.3615(2) 0.51572(11) 0.0242(5) Uani 1 1 d .
O3 O 0.59768(14) 0.4156(2) 0.41630(11) 0.0194(4) Uani 1 1 d .
O4 O 0.62839(17) 0.2432(2) 0.34973(15) 0.0398(6) Uani 1 1 d .
O5 O 0.29094(15) 0.0340(2) 0.17669(11) 0.0247(5) Uani 1 1 d .
O6 O 0.13069(16) 0.0554(2) 0.20656(12) 0.0278(5) Uani 1 1 d .
O7 O 0.08921(14) 0.5431(2) 0.56362(11) 0.0194(4) Uani 1 1 d D
H1W H 0.083(3) 0.522(3) 0.6073(12) 0.023 Uiso 1 1 d D
O8 O -0.0276(2) -0.1095(3) 0.23320(13) 0.0396(6) Uani 1 1 d D
H2W H -0.049(3) -0.141(3) 0.1871(13) 0.048 Uiso 1 1 d D
H3W H 0.028(2) -0.057(3) 0.236(2) 0.048 Uiso 1 1 d D
O9 O 0.5078(2) 0.1813(3) 0.1161(2) 0.0676(9) Uani 1 1 d .
H9A H 0.4600 0.1239 0.1067 0.101 Uiso 1 1 calc R
N1 N -0.09989(18) 0.3281(2) 0.56272(13) 0.0197(5) Uani 1 1 d .
N2 N -0.20746(18) 0.3569(2) 0.52597(13) 0.0203(5) Uani 1 1 d .
N3 N -0.20126(18) 0.3027(3) 0.64304(13) 0.0205(5) Uani 1 1 d .
N4 N -0.1852(2) 0.5337(3) 0.86372(14) 0.0250(6) Uani 1 1 d .
N5 N -0.09404(19) 0.6768(2) 0.94795(14) 0.0213(5) Uani 1 1 d .
C1 C -0.2344(2) 0.2623(3) 0.71195(16) 0.0230(7) Uani 1 1 d .
H1A H -0.2175 0.1692 0.7215 0.028 Uiso 1 1 calc R
H1B H -0.3135 0.2729 0.7027 0.028 Uiso 1 1 calc R
C2 C -0.1776(2) 0.3413(3) 0.78278(17) 0.0249(7) Uani 1 1 d .
H2A H -0.1743 0.2876 0.8276 0.030 Uiso 1 1 calc R
H2B H -0.1025 0.3602 0.7812 0.030 Uiso 1 1 calc R
C3 C -0.2353(3) 0.4703(3) 0.79014(18) 0.0275(7) Uani 1 1 d .
H3A H -0.2302 0.5294 0.7491 0.033 Uiso 1 1 calc R
H3B H -0.3126 0.4534 0.7858 0.033 Uiso 1 1 calc R
C4 C -0.0993(2) 0.2950(3) 0.63259(17) 0.0249(7) Uani 1 1 d .
H4A H -0.0368 0.2696 0.6699 0.030 Uiso 1 1 calc R
C5 C -0.2661(2) 0.3408(3) 0.57504(17) 0.0231(7) Uani 1 1 d .
H5A H -0.3419 0.3537 0.5646 0.028 Uiso 1 1 calc R
C6 C -0.1315(2) 0.6489(3) 0.87499(18) 0.0233(7) Uani 1 1 d .
H6A H -0.1216 0.7031 0.8359 0.028 Uiso 1 1 calc R
C7 C -0.1263(3) 0.5719(3) 0.98541(18) 0.0301(7) Uani 1 1 d .
H7A H -0.1117 0.5636 1.0381 0.036 Uiso 1 1 calc R
C8 C -0.1820(3) 0.4832(3) 0.93496(18) 0.0311(8) Uani 1 1 d .
H8A H -0.2123 0.4039 0.9457 0.037 Uiso 1 1 calc R
C9 C 0.2740(2) 0.2843(3) 0.39593(15) 0.0174(6) Uani 1 1 d .
C10 C 0.3841(2) 0.3224(3) 0.40779(16) 0.0191(6) Uani 1 1 d .
H10A H 0.4160 0.3783 0.4482 0.023 Uiso 1 1 calc R
C11 C 0.4464(2) 0.2776(3) 0.35976(15) 0.0174(6) Uani 1 1 d .
C12 C 0.3980(2) 0.1945(3) 0.29911(16) 0.0201(6) Uani 1 1 d .
H12A H 0.4397 0.1632 0.2673 0.024 Uiso 1 1 calc R
C13 C 0.2881(2) 0.1579(3) 0.28566(16) 0.0173(6) Uani 1 1 d .
C14 C 0.2269(2) 0.2028(3) 0.33487(15) 0.0175(6) Uani 1 1 d .
H14A H 0.1535 0.1777 0.3265 0.021 Uiso 1 1 calc R
C15 C 0.2108(2) 0.3293(3) 0.45091(16) 0.0173(6) Uani 1 1 d .
C16 C 0.5666(2) 0.3130(3) 0.37497(17) 0.0213(6) Uani 1 1 d .
C17 C 0.2316(2) 0.0753(3) 0.21819(15) 0.0165(6) Uani 1 1 d .
C18 C 0.4573(6) 0.3088(8) 0.1196(5) 0.129(3) Uani 1 1 d .
H18A H 0.3786 0.2995 0.0974 0.155 Uiso 1 1 calc R
H18B H 0.4676 0.3315 0.1728 0.155 Uiso 1 1 calc R
C19 C 0.4931(10) 0.4121(9) 0.0849(10) 0.282(9) Uani 1 1 d .
H19A H 0.4551 0.4911 0.0928 0.424 Uiso 1 1 calc R
H19B H 0.4788 0.3947 0.0313 0.424 Uiso 1 1 calc R
H19C H 0.5709 0.4236 0.1061 0.424 Uiso 1 1 calc R

loop_
_atom_site_aniso_label
_atom_site_aniso_U_11
_atom_site_aniso_U_22
_atom_site_aniso_U_33
_atom_site_aniso_U_23
_atom_site_aniso_U_13
_atom_site_aniso_U_12
Cu1 0.01198(17) 0.0233(2) 0.01522(18) 0.00295(14) 0.00567(13) 0.00338(13)
Cu2 0.00900(16) 0.0213(2) 0.01340(18) 0.00142(13) 0.00236(12) -0.00049(13)
O1 0.0133(9) 0.0295(12) 0.0185(10) 0.0011(9) 0.0073(8) 0.0035(8)
O2 0.0199(10) 0.0315(13) 0.0215(11) -0.0114(9) 0.0059(8) -0.0009(9)
O3 0.0105(9) 0.0277(12) 0.0201(10) -0.0035(9) 0.0039(8) -0.0042(8)
O4 0.0186(11) 0.0423(16) 0.0629(17) -0.0215(13) 0.0188(11) -0.0014(10)
O5 0.0151(9) 0.0381(14) 0.0205(11) -0.0124(9) 0.0040(8) -0.0004(9)
O6 0.0176(10) 0.0402(14) 0.0265(12) -0.0126(10) 0.0073(9) -0.0095(9)
O7 0.0126(9) 0.0330(12) 0.0132(10) 0.0060(9) 0.0045(8) 0.0027(8)
O8 0.0367(13) 0.0551(18) 0.0279(13) 0.0008(12) 0.0099(11) -0.0141(12)
O9 0.0342(15) 0.068(2) 0.100(3) -0.0163(19) 0.0162(16) -0.0149(15)
N1 0.0129(11) 0.0272(15) 0.0184(12) 0.0052(10) 0.0031(9) 0.0031(10)
N2 0.0124(11) 0.0278(15) 0.0207(13) 0.0032(11) 0.0041(9) 0.0020(10)
N3 0.0177(12) 0.0275(15) 0.0184(12) 0.0018(11) 0.0088(10) 0.0003(10)
N4 0.0291(13) 0.0243(15) 0.0231(14) -0.0016(11) 0.0094(11) -0.0057(11)
N5 0.0209(12) 0.0209(14) 0.0244(13) -0.0045(11) 0.0100(10) -0.0027(10)
C1 0.0266(15) 0.0266(18) 0.0195(15) 0.0016(13) 0.0127(12) -0.0051(13)
C2 0.0238(15) 0.0302(19) 0.0224(16) 0.0027(13) 0.0090(12) -0.0009(13)
C3 0.0302(16) 0.0281(18) 0.0229(16) -0.0031(13) 0.0043(13) -0.0047(14)
C4 0.0181(14) 0.0370(19) 0.0200(15) 0.0065(13) 0.0055(12) 0.0035(13)
C5 0.0150(13) 0.0304(19) 0.0257(16) 0.0062(13) 0.0082(12) 0.0009(12)
C6 0.0237(15) 0.0211(17) 0.0273(16) 0.0005(13) 0.0106(12) -0.0032(12)
C7 0.0387(18) 0.032(2) 0.0209(16) 0.0013(14) 0.0107(14) -0.0034(15)
C8 0.0426(19) 0.0256(19) 0.0293(18) 0.0014(14) 0.0167(15) -0.0127(15)
C9 0.0151(13) 0.0207(16) 0.0179(14) -0.0003(12) 0.0068(11) 0.0008(11)
C10 0.0160(13) 0.0225(16) 0.0180(14) -0.0059(12) 0.0033(11) -0.0014(11)
C11 0.0108(12) 0.0238(16) 0.0174(14) -0.0026(12) 0.0033(10) -0.0025(11)
C12 0.0148(13) 0.0265(17) 0.0204(15) -0.0045(12) 0.0072(11) 0.0004(12)
C13 0.0164(13) 0.0199(16) 0.0157(14) -0.0016(11) 0.0041(11) -0.0014(11)
C14 0.0099(12) 0.0245(16) 0.0173(14) -0.0024(12) 0.0023(10) -0.0023(11)
C15 0.0152(13) 0.0187(16) 0.0192(15) 0.0007(11) 0.0066(11) -0.0012(11)
C16 0.0154(13) 0.0275(18) 0.0213(15) 0.0016(13) 0.0051(11) 0.0003(12)
C17 0.0170(13) 0.0175(15) 0.0142(13) 0.0001(11) 0.0024(11) -0.0016(11)
C18 0.077(4) 0.116(7) 0.191(9) 0.005(6) 0.030(5) 0.014(4)
C19 0.232(14) 0.060(6) 0.54(3) 0.004(11) 0.077(15) -0.008(7)

loop_
_atom_type_symbol
_atom_type_description
_atom_type_scat_dispersion_real
_atom_type_scat_dispersion_imag
_atom_type_scat_source
C C 0.0033 0.0016 'International Tables Vol C Tables 4.2.6.8 and 6.1.1.4'
H H 0.0000 0.0000 'International Tables Vol C Tables 4.2.6.8 and 6.1.1.4'
Cu Cu 0.3201 1.2651 'International Tables Vol C Tables 4.2.6.8 and 6.1.1.4'
N N 0.0061 0.0033 'International Tables Vol C Tables 4.2.6.8 and 6.1.1.4'
O O 0.0106 0.0060 'International Tables Vol C Tables 4.2.6.8 and 6.1.1.4'

loop_
_geom_angle_atom_site_label_1
_geom_angle_atom_site_label_2
_geom_angle_atom_site_label_3
_geom_angle
_geom_angle_site_symmetry_1
_geom_angle_site_symmetry_3
O7 Cu1 O1 91.75(8) 3_566 .
O7 Cu1 N5 164.10(10) 3_566 2_546
O1 Cu1 N5 89.18(9) . 2_546
O7 Cu1 N1 83.95(8) 3_566 .
O1 Cu1 N1 169.16(9) . .
N5 Cu1 N1 92.26(9) 2_546 .
O7 Cu1 O7 82.44(8) 3_566 .
O1 Cu1 O7 98.21(7) . .
N5 Cu1 O7 113.13(9) 2_546 .
N1 Cu1 O7 91.11(8) . .
O7 Cu2 O3 171.96(9) . 3_666
O7 Cu2 O5 97.36(8) . 4_566
O3 Cu2 O5 88.50(8) 3_666 4_566
O7 Cu2 N2 84.96(8) . 3_566
O3 Cu2 N2 89.08(8) 3_666 3_566
O5 Cu2 N2 177.39(9) 4_566 3_566
O7 Cu2 O2 97.27(8) . .
O3 Cu2 O2 87.94(8) 3_666 .
O5 Cu2 O2 92.43(9) 4_566 .
N2 Cu2 O2 88.46(9) 3_566 .
C15 O1 Cu1 118.72(17) . .
C15 O2 Cu2 126.91(19) . .
C16 O3 Cu2 109.11(17) . 3_666
C17 O5 Cu2 129.15(17) . 4_565
Cu2 O7 Cu1 124.05(10) . 3_566
Cu2 O7 Cu1 110.14(9) . .
Cu1 O7 Cu1 97.56(8) 3_566 .
Cu2 O7 H1W 104(2) . .
Cu1 O7 H1W 121(2) 3_566 .
Cu1 O7 H1W 96(2) . .
H2W O8 H3W 108(2) . .
C18 O9 H9A 109.5 . .
C4 N1 N2 106.4(2) . .
C4 N1 Cu1 135.58(19) . .
N2 N1 Cu1 117.94(17) . .
C5 N2 N1 107.4(2) . .
C5 N2 Cu2 129.74(19) . 3_566
N1 N2 Cu2 121.20(17) . 3_566
C4 N3 C5 105.0(2) . .
C4 N3 C1 126.3(2) . .
C5 N3 C1 128.3(2) . .
C6 N4 C8 106.7(3) . .
C6 N4 C3 126.9(3) . .
C8 N4 C3 126.4(3) . .
C6 N5 C7 105.0(2) . .
C6 N5 Cu1 130.3(2) . 2_556
C7 N5 Cu1 124.6(2) . 2_556
N3 C1 C2 113.5(2) . .
N3 C1 H1A 108.9 . .
C2 C1 H1A 108.9 . .
N3 C1 H1B 108.9 . .
C2 C1 H1B 108.9 . .
H1A C1 H1B 107.7 . .
C3 C2 C1 113.3(2) . .
C3 C2 H2A 108.9 . .
C1 C2 H2A 108.9 . .
C3 C2 H2B 108.9 . .
C1 C2 H2B 108.9 . .
H2A C2 H2B 107.7 . .
N4 C3 C2 110.7(3) . .
N4 C3 H3A 109.5 . .
C2 C3 H3A 109.5 . .
N4 C3 H3B 109.5 . .
C2 C3 H3B 109.5 . .
H3A C3 H3B 108.1 . .
N1 C4 N3 110.8(2) . .
N1 C4 H4A 124.6 . .
N3 C4 H4A 124.6 . .
N2 C5 N3 110.3(2) . .
N2 C5 H5A 124.8 . .
N3 C5 H5A 124.8 . .
N5 C6 N4 112.0(3) . .
N5 C6 H6A 124.0 . .
N4 C6 H6A 124.0 . .
C8 C7 N5 110.1(3) . .
C8 C7 H7A 124.9 . .
N5 C7 H7A 124.9 . .
C7 C8 N4 106.1(3) . .
C7 C8 H8A 126.9 . .
N4 C8 H8A 126.9 . .
C14 C9 C10 119.2(2) . .
C14 C9 C15 121.6(2) . .
C10 C9 C15 119.2(2) . .
C11 C10 C9 120.6(3) . .
C11 C10 H10A 119.7 . .
C9 C10 H10A 119.7 . .
C10 C11 C12 119.5(2) . .
C10 C11 C16 120.5(3) . .
C12 C11 C16 119.9(2) . .
C13 C12 C11 120.6(3) . .
C13 C12 H12A 119.7 . .
C11 C12 H12A 119.7 . .
C12 C13 C14 119.2(3) . .
C12 C13 C17 122.0(3) . .
C14 C13 C17 118.8(2) . .
C9 C14 C13 120.9(2) . .
C9 C14 H14A 119.5 . .
C13 C14 H14A 119.5 . .
O2 C15 O1 125.2(3) . .
O2 C15 C9 118.4(2) . .
O1 C15 C9 116.4(2) . .
O4 C16 O3 124.1(3) . .
O4 C16 C11 119.8(3) . .
O3 C16 C11 116.0(2) . .
O6 C17 O5 125.3(3) . .
O6 C17 C13 118.2(2) . .
O5 C17 C13 116.4(2) . .
C19 C18 O9 117.6(8) . .
C19 C18 H18A 107.9 . .
O9 C18 H18A 107.9 . .
C19 C18 H18B 107.9 . .
O9 C18 H18B 107.9 . .
H18A C18 H18B 107.2 . .
C18 C19 H19A 109.5 . .
C18 C19 H19B 109.5 . .
H19A C19 H19B 109.5 . .
C18 C19 H19C 109.5 . .
H19A C19 H19C 109.5 . .
H19B C19 H19C 109.5 . .

loop_
_geom_bond_atom_site_label_1
_geom_bond_atom_site_label_2
_geom_bond_distance
_geom_bond_site_symmetry_2
Cu1 O7 1.9387(19) 3_566
Cu1 O1 1.9756(18) .
Cu1 N5 2.001(2) 2_546
Cu1 N1 2.056(2) .
Cu1 O7 2.434(2) .
Cu2 O7 1.9318(18) .
Cu2 O3 1.9556(17) 3_666
Cu2 O5 1.9620(19) 4_566
Cu2 N2 2.022(2) 3_566
Cu2 O2 2.245(2) .
O1 C15 1.286(3) .
O2 C15 1.234(3) .
O3 C16 1.280(4) .
O3 Cu2 1.9556(17) 3_666
O4 C16 1.223(4) .
O5 C17 1.261(3) .
O5 Cu2 1.9620(19) 4_565
O6 C17 1.246(3) .
O7 Cu1 1.9387(19) 3_566
O7 H1W 0.845(18) .
O8 H2W 0.869(18) .
O8 H3W 0.865(18) .
O9 C18 1.445(8) .
O9 H9A 0.8200 .
N1 C4 1.311(4) .
N1 N2 1.375(3) .
N2 C5 1.306(4) .
N2 Cu2 2.022(2) 3_566
N3 C4 1.345(4) .
N3 C5 1.348(4) .
N3 C1 1.476(3) .
N4 C6 1.335(4) .
N4 C8 1.382(4) .
N4 C3 1.469(4) .
N5 C6 1.317(4) .
N5 C7 1.377(4) .
N5 Cu1 2.001(2) 2_556
C1 C2 1.525(4) .
C1 H1A 0.9700 .
C1 H1B 0.9700 .
C2 C3 1.514(4) .
C2 H2A 0.9700 .
C2 H2B 0.9700 .
C3 H3A 0.9700 .
C3 H3B 0.9700 .
C4 H4A 0.9300 .
C5 H5A 0.9300 .
C6 H6A 0.9300 .
C7 C8 1.341(5) .
C7 H7A 0.9300 .
C8 H8A 0.9300 .
C9 C14 1.385(4) .
C9 C10 1.399(4) .
C9 C15 1.498(4) .
C10 C11 1.390(4) .
C10 H10A 0.9300 .
C11 C12 1.394(4) .
C11 C16 1.507(4) .
C12 C13 1.389(4) .
C12 H12A 0.9300 .
C13 C14 1.398(4) .
C13 C17 1.501(4) .
C14 H14A 0.9300 .
C18 C19 1.355(13) .
C18 H18A 0.9700 .
C18 H18B 0.9700 .
C19 H19A 0.9600 .
C19 H19B 0.9600 .
C19 H19C 0.9600 .

loop_
_geom_hbond_atom_site_label_D
_geom_hbond_atom_site_label_H
_geom_hbond_atom_site_label_A
_geom_hbond_distance_DH
_geom_hbond_distance_HA
_geom_hbond_distance_DA
_geom_hbond_angle_DHA
_geom_hbond_site_symmetry_A
O7 H1W O6 0.845(18) 1.91(2) 2.703(3) 155(3) 4_566
O8 H2W O1 0.869(18) 2.02(2) 2.874(3) 167(4) 2_545
O8 H3W O6 0.865(18) 1.90(2) 2.732(3) 162(3) .
O9 H9A O3 0.82 2.23 2.984(4) 153.0 2_645

loop_
_geom_torsion_atom_site_label_1
_geom_torsion_atom_site_label_2
_geom_torsion_atom_site_label_3
_geom_torsion_atom_site_label_4
_geom_torsion
_geom_torsion_site_symmetry_1
_geom_torsion_site_symmetry_4
O7 Cu1 O1 C15 140.3(2) 3_566 .
N5 Cu1 O1 C15 -55.6(2) 2_546 .
N1 Cu1 O1 C15 -153.3(4) . .
O7 Cu1 O1 C15 57.7(2) . .
O7 Cu2 O2 C15 53.3(2) . .
O3 Cu2 O2 C15 -120.6(2) 3_666 .
O5 Cu2 O2 C15 151.0(2) 4_566 .
N2 Cu2 O2 C15 -31.4(2) 3_566 .
O5 Cu2 O7 Cu1 155.34(13) 4_566 3_566
N2 Cu2 O7 Cu1 -23.45(13) 3_566 3_566
O2 Cu2 O7 Cu1 -111.25(13) . 3_566
O5 Cu2 O7 Cu1 -90.02(10) 4_566 .
N2 Cu2 O7 Cu1 91.19(10) 3_566 .
O2 Cu2 O7 Cu1 3.40(9) . .
O7 Cu1 O7 Cu2 -130.56(13) 3_566 .
O1 Cu1 O7 Cu2 -39.87(10) . .
N5 Cu1 O7 Cu2 52.76(12) 2_546 .
N1 Cu1 O7 Cu2 145.69(10) . .
O7 Cu1 O7 Cu1 0.0 3_566 3_566
O1 Cu1 O7 Cu1 90.69(8) . 3_566
N5 Cu1 O7 Cu1 -176.68(9) 2_546 3_566
N1 Cu1 O7 Cu1 -83.75(9) . 3_566
O7 Cu1 N1 C4 -159.4(3) 3_566 .
O1 Cu1 N1 C4 133.6(4) . .
N5 Cu1 N1 C4 36.1(3) 2_546 .
O7 Cu1 N1 C4 -77.1(3) . .
O7 Cu1 N1 N2 23.8(2) 3_566 .
O1 Cu1 N1 N2 -43.2(6) . .
N5 Cu1 N1 N2 -140.7(2) 2_546 .
O7 Cu1 N1 N2 106.1(2) . .
C4 N1 N2 C5 0.4(3) . .
Cu1 N1 N2 C5 178.1(2) . .
C4 N1 N2 Cu2 167.2(2) . 3_566
Cu1 N1 N2 Cu2 -15.1(3) . 3_566
C4 N3 C1 C2 62.5(4) . .
C5 N3 C1 C2 -125.4(3) . .
N3 C1 C2 C3 85.0(3) . .
C6 N4 C3 C2 115.1(3) . .
C8 N4 C3 C2 -62.9(4) . .
C1 C2 C3 N4 172.9(2) . .
N2 N1 C4 N3 -0.8(4) . .
Cu1 N1 C4 N3 -177.9(2) . .
C5 N3 C4 N1 0.9(4) . .
C1 N3 C4 N1 174.5(3) . .
N1 N2 C5 N3 0.2(3) . .
Cu2 N2 C5 N3 -165.2(2) 3_566 .
C4 N3 C5 N2 -0.6(4) . .
C1 N3 C5 N2 -174.0(3) . .
C7 N5 C6 N4 0.0(3) . .
Cu1 N5 C6 N4 -176.30(19) 2_556 .
C8 N4 C6 N5 -0.1(4) . .
C3 N4 C6 N5 -178.4(3) . .
C6 N5 C7 C8 0.1(4) . .
Cu1 N5 C7 C8 176.7(2) 2_556 .
N5 C7 C8 N4 -0.2(4) . .
C6 N4 C8 C7 0.2(4) . .
C3 N4 C8 C7 178.5(3) . .
C14 C9 C10 C11 -1.1(4) . .
C15 C9 C10 C11 177.1(3) . .
C9 C10 C11 C12 0.4(4) . .
C9 C10 C11 C16 -176.8(3) . .
C10 C11 C12 C13 1.0(4) . .
C16 C11 C12 C13 178.2(3) . .
C11 C12 C13 C14 -1.6(4) . .
C11 C12 C13 C17 176.3(3) . .
C10 C9 C14 C13 0.5(4) . .
C15 C9 C14 C13 -177.7(3) . .
C12 C13 C14 C9 0.9(4) . .
C17 C13 C14 C9 -177.1(3) . .
Cu2 O2 C15 O1 -53.0(4) . .
Cu2 O2 C15 C9 127.9(2) . .
Cu1 O1 C15 O2 -16.2(4) . .
Cu1 O1 C15 C9 162.95(19) . .
C14 C9 C15 O2 155.8(3) . .
C10 C9 C15 O2 -22.4(4) . .
C14 C9 C15 O1 -23.4(4) . .
C10 C9 C15 O1 158.4(3) . .
Cu2 O3 C16 O4 5.1(4) 3_666 .
Cu2 O3 C16 C11 -176.73(19) 3_666 .
C10 C11 C16 O4 156.6(3) . .
C12 C11 C16 O4 -20.5(4) . .
C10 C11 C16 O3 -21.6(4) . .
C12 C11 C16 O3 161.2(3) . .
Cu2 O5 C17 O6 9.0(4) 4_565 .
Cu2 O5 C17 C13 -169.29(19) 4_565 .
C12 C13 C17 O6 -174.3(3) . .
C14 C13 C17 O6 3.5(4) . .
C12 C13 C17 O5 4.1(4) . .
C14 C13 C17 O5 -178.1(3) . .
